data_9017353
loop_
_publ_author_name
'Fendrich, K. V.'
'Downs, R. T.'
'Origlieri, M. J.'

_publ_section_title
;
 Redetermination of ruizite, Ca2Mn3+2[Si4O11(OH)](OH)2*2H2O
;
_journal_name_full 'Acta Crystallographica, Section E'
_journal_page_first 959
_journal_page_last 963
_journal_volume 72
_journal_year 2016
_chemical_compound_source 'Wessels mine, Northern Cape Province, South Africa'
_chemical_formula_sum 'Al0.05 Ca1.9 Fe0.07 H8 Mg0.04 Mn1.88 O17 Si4 Sr0.06'
_chemical_name_mineral Ruizite
_space_group_IT_number 5
_space_group_name_Hall 'C 2y'
_space_group_name_H-M_alt 'C 1 2 1'
_symmetry_space_group_name_H-M 'C 1 2 1'
_cell_angle_alpha 90
_cell_angle_beta 91.433
_cell_angle_gamma 90
_cell_length_a 9.0360
_cell_length_b 6.1683
_cell_length_c 11.9601
_cell_formula_units_Z 2
_cell_volume 666.409
_database_code_amcsd 0020603
_exptl_crystal_density_diffrn 2.907
_cod_data_source_file inputs/fixed/downloads/12/12214.cif
_cod_data_source_block 12214
_cod_original_formula_sum '(Ca1.9 Sr.06 Mg.04) (Mn1.88 Fe.07 Al.05) Si4 O17 H8'
_cod_database_code 9017353

loop_
_space_group_symop_operation_xyz
x,y,z
1/2+x,1/2+y,z
-x,y,-z
1/2-x,1/2+y,-z

loop_
_atom_site_aniso_label
_atom_site_aniso_U_11
_atom_site_aniso_U_22
_atom_site_aniso_U_33
_atom_site_aniso_U_12
_atom_site_aniso_U_13
_atom_site_aniso_U_23
Ca 0.01290 0.01010 0.00760 -0.00170 0.00170 -0.00060
Sr 0.01290 0.01010 0.00760 -0.00170 0.00170 -0.00060
Mg 0.01290 0.01010 0.00760 -0.00170 0.00170 -0.00060
Mn 0.00740 0.00680 0.00620 0.00026 0.00176 0.00027
Fe 0.00740 0.00680 0.00620 0.00026 0.00176 0.00027
Al 0.00740 0.00680 0.00620 0.00026 0.00176 0.00027
Si1 0.00630 0.00710 0.00490 -0.00020 0.00090 0.00020
Si2 0.01010 0.01000 0.00510 -0.00200 0.00080 -0.00030
O1 0.00710 0.00980 0.00940 0.00100 -0.00060 -0.00200
O2 0.00940 0.01420 0.00450 -0.00100 0.00120 0.00000
O3 0.00700 0.01000 0.01200 -0.00120 0.00250 -0.00240
O4 0.00900 0.00700 0.00500 -0.00140 0.00180 0.00050
O5 0.01900 0.02500 0.00700 0.00000 0.00430 0.00000
O6 0.01270 0.01380 0.00960 0.00180 -0.00060 -0.00110
O7 0.02100 0.01310 0.01120 -0.00350 -0.00540 0.00010
O8 0.01130 0.00870 0.00880 0.00100 -0.00060 -0.00300
O9 0.01720 0.02210 0.02130 -0.00600 0.00420 0.00100

loop_
_atom_site_label
_atom_site_fract_x
_atom_site_fract_y
_atom_site_fract_z
_atom_site_occupancy
_atom_site_U_iso_or_equiv
Ca 0.29482 0.98390 0.73974 0.95000 0.01019
Sr 0.29482 0.98390 0.73974 0.03000 0.01019
Mg 0.29482 0.98390 0.73974 0.02000 0.01019
Mn 0.74915 0.73730 0.99906 0.94000 0.00679
Fe 0.74915 0.73730 0.99906 0.03500 0.00679
Al 0.74915 0.73730 0.99906 0.02500 0.00679
Si1 0.96440 0.98730 0.84877 1.00000 0.00607
Si2 0.89549 0.00160 0.60450 1.00000 0.00840
O1 0.12600 0.98550 0.90820 1.00000 0.00880
O2 0.00760 0.98910 0.71434 1.00000 0.00940
O3 0.86520 0.76990 0.86920 1.00000 0.00960
O4 0.13020 0.20310 0.12760 1.00000 0.00700
O5 0.00000 0.04020 0.50000 1.00000 0.01690
O6 0.77690 0.19130 0.61460 1.00000 0.01210
O7 0.81830 0.76110 0.59470 1.00000 0.01520
O8 0.63170 0.98860 0.95350 1.00000 0.00960
O9 0.55700 0.97430 0.72130 1.00000 0.02010
H1 0.79200 0.76000 0.53600 1.00000 0.04000
H2 0.61700 0.02900 0.90500 1.00000 0.04000
H3 0.59400 0.04100 0.67900 1.00000 0.04000
H4 0.58600 0.96700 0.77800 1.00000 0.04000

loop_
_cod_related_entry_id
_cod_related_entry_database
_cod_related_entry_code
1 AMCSD 0020603
